data_8100410
loop_
_publ_author_name
'Mattausch, Hansj\"urgen'
'Oeckler, Oliver'
'Simon, Arndt'

_publ_section_title
;
Crystal structure of tetraterbium hexabromide monosilicide, Tb~4~Br~6~Si
;
_journal_issue 3
_journal_name_full 'Zeitschrift f\"ur Kristallographie - New Crystal Structures'
_journal_page_first 282
_journal_page_last 282
_journal_volume 218
_journal_year 2003
_chemical_formula_structural 'Tb4 Br6 Si1'
_chemical_formula_sum 'Br6 Si Tb4'
_chemical_formula_weight 1143.23
_chemical_name_common Tetraterbium-hexabromide-monosilicide
_space_group_IT_number 55
_symmetry_cell_setting orthorhombic
_symmetry_space_group_name_Hall '-P 2 2ab'
_symmetry_space_group_name_H-M 'P b a m'
_cell_angle_alpha 90.00
_cell_angle_beta 90.00
_cell_angle_gamma 90.00
_cell_formula_units_Z 2
_cell_length_a 13.0607(13)
_cell_length_b 13.8589(19)
_cell_length_c 4.0407(4)
_cell_measurement_temperature 293(2)
_cell_volume 731.39(14)
_diffrn_ambient_temperature 293(2)
_exptl_crystal_density_diffrn 5.191
_cod_original_formula_sum 'Br6 Si1 Tb4'
_cod_database_code 8100410

loop_
_symmetry_equiv_pos_as_xyz
'x, y, z'
'-x, -y, z'
'-x+1/2, y+1/2, -z'
'x+1/2, -y+1/2, -z'
'-x, -y, -z'
'x, y, -z'
'x-1/2, -y-1/2, z'
'-x-1/2, y-1/2, z'

loop_
_atom_site_label
_atom_site_type_symbol
_atom_site_fract_x
_atom_site_fract_y
_atom_site_fract_z
_atom_site_U_iso_or_equiv
_atom_site_adp_type
_atom_site_occupancy
_atom_site_symmetry_multiplicity
_atom_site_Wyckoff_symbol
_atom_site_calc_flag
_atom_site_refinement_flags
_atom_site_disorder_assembly
_atom_site_disorder_group
Tb1 Tb 0.11930(5) 0.33952(3) 0.5000 0.01563(13) Uani 1 4 h d S . .
Tb2 Tb 0.11932(5) 0.57884(3) 0.0000 0.01364(13) Uani 1 4 g d S . .
Br1 Br 0.24248(11) 0.16219(9) 0.5000 0.0245(3) Uani 1 4 h d S . .
Br2 Br 0.25818(9) 0.41044(8) 0.0000 0.0193(3) Uani 1 4 g d S . .
Br3 Br 0.00091(10) 0.24080(7) 0.0000 0.0192(2) Uani 1 4 g d S . .
Si1 Si 0.0000 0.5000 0.5000 0.0131(8) Uani 1 2 d d S . .

loop_
_atom_site_aniso_label
_atom_site_aniso_U_11
_atom_site_aniso_U_22
_atom_site_aniso_U_33
_atom_site_aniso_U_23
_atom_site_aniso_U_13
_atom_site_aniso_U_12
Tb1 0.0165(3) 0.0162(2) 0.0142(3) 0.000 0.000 0.0042(2)
Tb2 0.0134(2) 0.0157(2) 0.0119(3) 0.000 0.000 -0.00186(19)
Br1 0.0274(7) 0.0298(6) 0.0163(7) 0.000 0.000 0.0169(5)
Br2 0.0166(5) 0.0240(5) 0.0174(7) 0.000 0.000 0.0031(4)
Br3 0.0210(5) 0.0177(4) 0.0189(6) 0.000 0.000 -0.0002(4)
Si1 0.0146(18) 0.0159(16) 0.0088(19) 0.000 0.000 -0.0008(16)

loop_
_geom_bond_atom_site_label_1
_geom_bond_atom_site_label_2
_geom_bond_distance
_geom_bond_site_symmetry_2
_geom_bond_publ_flag
Tb1 Si1 2.7155(6) . ?
Tb1 Br2 2.8876(10) 1_556 ?
Tb1 Br2 2.8876(10) . ?
Tb1 Br3 2.8887(9) . ?
Tb1 Br3 2.8887(9) 1_556 ?
Tb1 Br1 2.9375(13) . ?
Tb1 Tb2 3.8826(6) 5_565 ?
Tb1 Tb2 3.8826(6) 5_566 ?
Tb1 Tb2 3.8836(7) 1_556 ?
Tb1 Tb2 3.8836(7) . ?
Tb2 Si1 2.7757(4) 1_554 ?
Tb2 Si1 2.7757(4) . ?
Tb2 Br1 2.9451(10) 3_556 ?
Tb2 Br1 2.9451(10) 3 ?
Tb2 Br3 2.9519(13) 5_565 ?
Tb2 Br2 2.9557(12) . ?
Tb2 Tb2 3.8067(12) 5_565 ?
Tb2 Tb1 3.8826(6) 5_565 ?
Tb2 Tb1 3.8826(6) 5_566 ?
Tb2 Tb1 3.8836(7) 1_554 ?
Br1 Tb2 2.9451(10) 3_546 ?
Br1 Tb2 2.9451(10) 3_545 ?
Br2 Tb1 2.8876(10) 1_554 ?
Br3 Tb1 2.8887(9) 1_554 ?
Br3 Tb2 2.9519(13) 5_565 ?
Si1 Tb1 2.7155(6) 5_566 ?
Si1 Tb2 2.7757(4) 5_565 ?
Si1 Tb2 2.7757(4) 1_556 ?
Si1 Tb2 2.7757(4) 5_566 ?
